data_8104016
loop_
_publ_author_name
'Carrillo-Cabrera, W.'
'Somer, M.'
'Peters, E.M.'
'Peters, K.'
'von Schnering, H.G.'

_publ_section_title
;
 Crystal structure of sodium strontium arsenide, Na Sr As
;
_journal_name_full 'Zeitschrift fuer Kristallographie (149,1979-)'
_journal_page_first 52
_journal_page_last 52
_journal_volume 212
_journal_year 1997
_chemical_formula_sum 'As Na Sr'
_chemical_name_systematic 'Na Sr As'
_space_group_IT_number 189
_symmetry_space_group_name_Hall 'P -6 -2'
_symmetry_space_group_name_H-M 'P -6 2 m'
_cell_angle_alpha 90
_cell_angle_beta 90
_cell_angle_gamma 120
_cell_formula_units_Z 3
_cell_length_a 7.829
_cell_length_b 7.829
_cell_length_c 4.585
_cell_volume 243.379
_citation_journal_id_ASTM ZEKRDZ
_cod_data_source_file Carrillo-Cabrera_ZEKRDZ_1997_1936.cif
_cod_data_source_block As1Na1Sr1
_cod_original_cell_volume 243.3787
_cod_original_formula_sum 'As1 Na1 Sr1'
_cod_database_code 8104016

loop_
_symmetry_equiv_pos_as_xyz
x,y,z
-x+y,-x,-z
-y,x-y,z
x,y,-z
-x+y,-x,z
-y,x-y,-z
y,x,z
x-y,-y,-z
-x,-x+y,z
y,x,-z
x-y,-y,z
-x,-x+y,-z

loop_
_atom_site_label
_atom_site_type_symbol
_atom_site_fract_x
_atom_site_fract_y
_atom_site_fract_z
_atom_site_occupancy
_atom_site_U_iso_or_equiv
Sr1 Sr+2 0.58365 0 0.5 1 0.0
As2 As-3 0 0 0.5 1 0.0
As1 As-3 0.33333 0.66667 0 1 0.0
Na1 Na+1 0.24098 0 0 1 0.0
